data_7706088
loop_
_publ_author_name
'Nandeshwar, Muneshwar'
'Adinarayana, Mannem'
'Srinivas, Katam'
'Velappan, Kavitha'
'Prabusankar, Ganesan'

_publ_section_title
;
 Rare antimony(III) imidazole selone complexes: steric controlled
 structural and bonding aspects.
;
_journal_issue 47
_journal_name_full 'Dalton transactions (Cambridge, England : 2003)'
_journal_page_first 17331
_journal_page_last 17340
_journal_paper_doi 10.1039/d0dt02999h
_journal_volume 49
_journal_year 2020
_chemical_formula_moiety '2(Cl3 Sb), C69 H54 N2 Se, 1[C7H8]'
_chemical_formula_sum 'C76 H62 Cl6 N2 Sb2 Se'
_chemical_formula_weight 1538.43
_space_group_crystal_system monoclinic
_space_group_IT_number 9
_space_group_name_Hall 'C -2yc'
_space_group_name_H-M_alt 'C 1 c 1'
_atom_sites_solution_hydrogens geom
_audit_creation_date 2020-09-28
_audit_creation_method
;
Olex2 1.3-dev
(compiled 2020.09.11 svn.rc89507dd for OlexSys, GUI svn.r5830)
;
_audit_update_record
;
2020-10-16 deposited with the CCDC.	2020-10-28 downloaded from the CCDC.
;
_cell_angle_alpha 90
_cell_angle_beta 93.718(2)
_cell_angle_gamma 90
_cell_formula_units_Z 4
_cell_length_a 13.6000(3)
_cell_length_b 23.7029(6)
_cell_length_c 22.3885(6)
_cell_measurement_reflns_used 8323
_cell_measurement_temperature 298
_cell_measurement_theta_max 69.9560
_cell_measurement_theta_min 5.3510
_cell_volume 7202.0(3)
_computing_cell_refinement 'CrysAlisPro 1.171.38.46 (Rigaku OD, 2015)'
_computing_data_collection 'CrysAlisPro 1.171.38.46 (Rigaku OD, 2015)'
_computing_data_reduction 'CrysAlisPro 1.171.38.46 (Rigaku OD, 2015)'
_computing_molecular_graphics 'Olex2 1.3-dev (Dolomanov et al., 2009)'
_computing_publication_material 'Olex2 1.3-dev (Dolomanov et al., 2009)'
_computing_structure_refinement 'SHELXL 2018/3 (Sheldrick, 2015)'
_computing_structure_solution 'olex2.solve (Bourhis et al., 2015)'
_diffrn_ambient_temperature 298.0
_diffrn_detector_area_resol_mean 16.1293
_diffrn_detector_type Eos
_diffrn_measured_fraction_theta_full 0.999
_diffrn_measured_fraction_theta_max 0.984
_diffrn_measurement_details
;
List of Runs (angles in degrees, time in seconds):

  # Type    Start    End  Width  t~exp~   \w     \q     \k     \f   Frames
#--------------------------------------------------------------------------
  1  \w     32.00 123.00   1.00    7.69    --   54.00  57.00  90.00   91
  2  \w    100.00 135.00   1.00    7.69    --  108.00 111.00 120.00   35
  3  \w    115.00 169.00   1.00    7.69    --  108.00 111.00  90.00   54
  4  \w    109.00 164.00   1.00    7.69    --  108.00 111.00  60.00   55
  5  \w    122.00 148.00   1.00    7.69    --  108.00 111.00 -60.00   26
  6  \w    126.00 177.00   1.00    7.69    --  108.00 111.00 -90.00   51
  7  \w    101.00 174.00   1.00    7.69    --  108.00 111.00 -30.00   73
  8  \w     83.00 176.00   1.00    7.69    --  108.00  64.00   0.00   93
  9  \w     82.00 175.00   1.00    7.69    --  108.00  77.00  30.00   93
 10  \w     68.00  93.00   1.00    7.69    --   54.00  57.00 -90.00   25
 11  \w     33.00 109.00   1.00    7.69    --   54.00  57.00-180.00   76
 12  \w     26.00  73.00   1.00    1.92    --    0.00  38.00-120.00   47
 13  \w     98.00 143.00   1.00    7.69    --  108.00 -92.00 -90.00   45
 14  \w     56.00  81.00   1.00    7.69    --   54.00-125.00-150.00   25
 15  \w    -15.00  75.00   1.00    7.69    --   54.00 -57.00 -60.00   90
 16  \w    -27.00  20.00   1.00    1.92    --    0.00  38.00-120.00   47
;
_diffrn_measurement_device 'four-circle diffractometer'
_diffrn_measurement_device_type 'SuperNova, Dual, Cu at zero, Eos'
_diffrn_measurement_method '\w scans'
_diffrn_radiation_type CuK\a
_diffrn_radiation_wavelength 1.54184
_diffrn_reflns_av_unetI/netI 0.0612
_diffrn_reflns_Laue_measured_fraction_full 0.999
_diffrn_reflns_Laue_measured_fraction_max 0.984
_diffrn_reflns_limit_h_max 16
_diffrn_reflns_limit_h_min -12
_diffrn_reflns_limit_k_max 28
_diffrn_reflns_limit_k_min -24
_diffrn_reflns_limit_l_max 26
_diffrn_reflns_limit_l_min -27
_diffrn_reflns_number 8286
_diffrn_reflns_point_group_measured_fraction_full 0.618
_diffrn_reflns_point_group_measured_fraction_max 0.606
_diffrn_reflns_theta_full 67.684
_diffrn_reflns_theta_max 69.987
_diffrn_reflns_theta_min 3.730
_exptl_absorpt_coefficient_mu 8.895
_exptl_absorpt_correction_T_max 1.00000
_exptl_absorpt_correction_T_min 0.48116
_exptl_absorpt_correction_type multi-scan
_exptl_absorpt_process_details
;
CrysAlisPro 1.171.38.46 (Rigaku Oxford Diffraction, 2015)
Empirical absorption correction using spherical harmonics,
 implemented in SCALE3 ABSPACK scaling algorithm.
;
_exptl_crystal_colour colourless
_exptl_crystal_colour_primary colourless
_exptl_crystal_density_diffrn 1.419
_exptl_crystal_density_method 'not measured'
_exptl_crystal_description block
_exptl_crystal_F_000 3080
_exptl_crystal_size_max 0.4
_exptl_crystal_size_mid 0.38
_exptl_crystal_size_min 0.3
_refine_diff_density_max 1.157
_refine_diff_density_min -0.826
_refine_diff_density_rms 0.134
_refine_ls_abs_structure_details
;
 Classical Flack method preferred over Parsons because s.u. lower.
;
_refine_ls_abs_structure_Flack 0.023(9)
_refine_ls_extinction_method none
_refine_ls_goodness_of_fit_ref 1.091
_refine_ls_hydrogen_treatment constr
_refine_ls_matrix_type full
_refine_ls_number_parameters 724
_refine_ls_number_reflns 8286
_refine_ls_number_restraints 626
_refine_ls_restrained_S_all 1.052
_refine_ls_R_factor_all 0.0777
_refine_ls_R_factor_gt 0.0735
_refine_ls_shift/su_max 0.002
_refine_ls_shift/su_mean 0.000
_refine_ls_structure_factor_coef Fsqd
_refine_ls_weighting_details 'w=1/[\s^2^(Fo^2^)+(0.1648P)^2^+7.2202P] where P=(Fo^2^+2Fc^2^)/3'
_refine_ls_weighting_scheme calc
_refine_ls_wR_factor_gt 0.2231
_refine_ls_wR_factor_ref 0.2278
_reflns_Friedel_coverage 0.232
_reflns_Friedel_fraction_full 0.237
_reflns_Friedel_fraction_max 0.228
_reflns_number_gt 7687
_reflns_number_total 8286
_reflns_threshold_expression 'I > 2\s(I)'
_cod_data_source_file d0dt02999h2.cif
_cod_data_source_block 1
_cod_database_code 7706088
_shelx_shelxl_version_number 2018/3
_shelx_space_group_comment
;
The symmetry employed for this shelxl refinement is uniquely defined
by the following loop, which should always be used as a source of
symmetry information in preference to the above space-group names.
They are only intended as comments.
;
_shelx_estimated_absorpt_t_max 0.176
_shelx_estimated_absorpt_t_min 0.125
_olex2_refinement_description
;
1. Twinned data refinement
 Scales: 0.882(7)
 0.118(7)
2. Fixed Uiso
 At 1.2 times of:
  All C(H) groups
 At 1.5 times of:
  All C(H,H,H) groups
3. Uiso/Uaniso restraints and constraints
Uanis(C60) \\sim Ueq: with sigma of 0.01 and sigma for terminal atoms of 0.02
4. Rigid body (RIGU) restrains
 All non-hydrogen atoms
 with sigma for 1-2 distances of 0.01 and sigma for 1-3 distances of 0.01
5.a Ternary CH refined with riding coordinates:
 C11(H11), C24(H24), C44(H44), C57(H57)
5.b Aromatic/amide H refined with riding coordinates:
 C8(H8), C3(H3), C2(H2), C6(H6), C39(H39), C27(H27), C50(H50), C30(H30),
 C46(H46), C68(H68), C59(H59), C36(H36), C41(H41), C34(H34), C26(H26), C49(H49),
  C62(H62), C47(H47), C17(H17), C29(H29), C52(H52), C15(H15), C32(H32),
 C63(H63), C28(H28), C55(H55), C54(H54), C56(H56), C65(H65), C13(H13), C14(H14),
  C33(H33), C48(H48), C69(H69), C19(H19), C53(H53), C35(H35), C20(H20),
 C60(H60), C66(H66), C61(H61), C21(H21), C16(H16), C67(H67)
5.c Idealised Me refined as rotating group:
 C10(H10A,H10B,H10C), C43(H43A,H43B,H43C)
;
_smtbx_masks_void_probe_radius 1.2
_smtbx_masks_void_truncation_radius 1.2
_platon_squeeze_special_details
;
A solvent mask was calculated and 236 electrons were 
found in a volume of 1224\%A^3^ in 4 voids per unit cell. 
This is consistent with the presence of 1[C7H8] per Formula Unit 
which account for 200 electrons per unit cell.
;
_platon_squeeze_void_probe_radius 1.20
_olex2_submission_special_instructions 'No special instructions were received'
_oxdiff_exptl_absorpt_empirical_details
;
Empirical correction (ABSPACK) includes:
- Absorption correction using spherical harmonics
- Frame scaling
;

loop_
_space_group_symop_operation_xyz
'x, y, z'
'x, -y, z+1/2'
'x+1/2, y+1/2, z'
'x+1/2, -y+1/2, z+1/2'

loop_
_atom_site_label
_atom_site_type_symbol
_atom_site_fract_x
_atom_site_fract_y
_atom_site_fract_z
_atom_site_U_iso_or_equiv
_atom_site_adp_type
_atom_site_occupancy
_atom_site_site_symmetry_order
_atom_site_calc_flag
_atom_site_refinement_flags_posn
_atom_site_refinement_flags_adp
_atom_site_refinement_flags_occupancy
_atom_site_disorder_assembly
_atom_site_disorder_group
Sb1 Sb 0.83450(7) 0.77286(4) 0.81287(4) 0.0656(3) Uani 1 1 d . . . . .
Sb2 Sb 0.94126(7) 0.65233(4) 0.59271(5) 0.0687(3) Uani 1 1 d . . . . .
Se1 Se 0.80348(9) 0.68142(5) 0.70385(5) 0.0481(3) Uani 1 1 d . . . . .
Cl1 Cl 0.8577(8) 0.8512(3) 0.8786(3) 0.136(3) Uani 1 1 d . . . . .
N2 N 0.6337(7) 0.6200(3) 0.6527(4) 0.0399(18) Uani 1 1 d . . . . .
N1 N 0.6336(7) 0.6273(4) 0.7489(4) 0.0408(18) Uani 1 1 d . . . . .
C9 C 0.6588(9) 0.6730(4) 0.5605(5) 0.042(2) Uani 1 1 d . . . . .
C1 C 0.6829(10) 0.6413(4) 0.7019(5) 0.042(2) Uani 1 1 d . . . . .
C4 C 0.6693(8) 0.6230(4) 0.5939(4) 0.0360(18) Uani 1 1 d . . . . .
C8 C 0.7016(11) 0.6758(5) 0.5060(6) 0.053(3) Uani 1 1 d . . . . .
H8 H 0.697072 0.709237 0.484180 0.064 Uiso 1 1 calc R U . . .
C3 C 0.5533(9) 0.5935(5) 0.6710(5) 0.046(2) Uani 1 1 d . . . . .
H3 H 0.506516 0.575171 0.645850 0.055 Uiso 1 1 calc R U . . .
C5 C 0.7135(9) 0.5745(5) 0.5708(5) 0.045(2) Uani 1 1 d . . . . .
C2 C 0.5503(9) 0.5970(6) 0.7294(6) 0.052(3) Uani 1 1 d . . . . .
H2 H 0.502352 0.582307 0.752744 0.063 Uiso 1 1 calc R U . . .
C10 C 0.8052(15) 0.6360(7) 0.4278(6) 0.070(4) Uani 1 1 d . . . . .
H10A H 0.771718 0.662452 0.401040 0.105 Uiso 1 1 calc R U . . .
H10B H 0.807961 0.599915 0.408527 0.105 Uiso 1 1 calc R U . . .
H10C H 0.870885 0.649175 0.437990 0.105 Uiso 1 1 calc R U . . .
C6 C 0.7557(10) 0.5800(5) 0.5161(5) 0.050(3) Uani 1 1 d . . . . .
H6 H 0.788297 0.549282 0.500779 0.059 Uiso 1 1 calc R U . . .
C7 C 0.7507(11) 0.6307(5) 0.4833(5) 0.052(3) Uani 1 1 d . . . . .
Cl5 Cl 1.0599(4) 0.6648(3) 0.6718(3) 0.1046(18) Uani 1 1 d . . . . .
Cl4 Cl 1.0544(5) 0.6153(4) 0.5260(3) 0.130(3) Uani 1 1 d . . . . .
Cl6 Cl 0.9494(7) 0.7434(3) 0.5567(5) 0.148(3) Uani 1 1 d . . . . .
C39 C 0.7644(11) 0.6330(6) 0.9002(6) 0.056(3) Uani 1 1 d . . . . .
H39 H 0.815824 0.614690 0.921708 0.067 Uiso 1 1 calc R U . . .
C37 C 0.6610(9) 0.6442(4) 0.8099(5) 0.042(2) Uani 1 1 d . . . . .
C38 C 0.7350(10) 0.6135(5) 0.8433(5) 0.048(2) Uani 1 1 d . . . . .
Cl2 Cl 0.9115(5) 0.8166(2) 0.7344(2) 0.0928(15) Uani 1 1 d . . . . .
Cl3 Cl 0.9754(6) 0.7236(4) 0.8480(5) 0.150(4) Uani 1 1 d . . . . .
C27 C 0.7297(14) 0.8607(6) 0.5599(9) 0.073(4) Uani 1 1 d . . . . .
H27 H 0.782299 0.881297 0.577273 0.087 Uiso 1 1 calc R U . . .
C25 C 0.6255(10) 0.7779(5) 0.5585(6) 0.053(3) Uani 1 1 d . . . . .
C11 C 0.7192(10) 0.5197(5) 0.6046(5) 0.052(3) Uani 1 1 d . . . . .
H11 H 0.702251 0.528099 0.645566 0.062 Uiso 1 1 calc R U . . .
C24 C 0.6018(10) 0.7221(5) 0.5861(6) 0.050(3) Uani 1 1 d . . . . .
H24 H 0.622951 0.724683 0.628657 0.060 Uiso 1 1 calc R U . . .
C50 C 0.9625(12) 0.5704(7) 0.8134(8) 0.070(4) Uani 1 1 d . . . . .
H50 H 0.949752 0.591425 0.778652 0.083 Uiso 1 1 calc R U . . .
C30 C 0.5744(12) 0.7991(6) 0.5078(7) 0.059(3) Uani 1 1 d . . . . .
H30 H 0.522957 0.778102 0.489724 0.070 Uiso 1 1 calc R U . . .
C46 C 0.9019(15) 0.5184(6) 0.8933(7) 0.073(4) Uani 1 1 d . . . . .
H46 H 0.850423 0.503200 0.913472 0.088 Uiso 1 1 calc R U . . .
C44 C 0.7783(11) 0.5624(5) 0.8156(5) 0.051(3) Uani 1 1 d . . . . .
H44 H 0.783042 0.570469 0.772911 0.061 Uiso 1 1 calc R U . . .
C57 C 0.5340(10) 0.7226(4) 0.7992(5) 0.047(2) Uani 1 1 d . . . . .
H57 H 0.530960 0.707472 0.758395 0.056 Uiso 1 1 calc R U . . .
C68 C 0.2563(17) 0.7238(13) 0.8095(11) 0.102(7) Uani 1 1 d . . . . .
H68 H 0.200911 0.734414 0.785637 0.122 Uiso 1 1 calc R U . . .
C59 C 0.5261(19) 0.8255(8) 0.8360(11) 0.098(7) Uani 1 1 d . . . . .
H59 H 0.489708 0.813866 0.867580 0.118 Uiso 1 1 calc R U . . .
C36 C 0.4456(13) 0.6720(7) 0.5427(10) 0.075(4) Uani 1 1 d . . . . .
H36 H 0.481054 0.652913 0.514857 0.090 Uiso 1 1 calc R U . . .
C41 C 0.6456(12) 0.7084(6) 0.8916(6) 0.060(3) Uani 1 1 d . . . . .
H41 H 0.616617 0.739820 0.908181 0.072 Uiso 1 1 calc R U . . .
C34 C 0.2879(14) 0.6915(12) 0.5830(11) 0.103(7) Uani 1 1 d . . . . .
H34 H 0.220413 0.685005 0.582631 0.123 Uiso 1 1 calc R U . . .
C26 C 0.7045(13) 0.8085(6) 0.5849(8) 0.070(4) Uani 1 1 d . . . . .
H26 H 0.740011 0.794594 0.618657 0.083 Uiso 1 1 calc R U . . .
C40 C 0.7196(11) 0.6789(6) 0.9260(6) 0.061(3) Uani 1 1 d . . . . .
C18 C 0.6423(12) 0.4768(5) 0.5790(6) 0.061(3) Uani 1 1 d . . . . .
C49 C 1.0575(19) 0.5618(10) 0.8328(13) 0.102(6) Uani 1 1 d . . . . .
H49 H 1.108670 0.576942 0.812279 0.122 Uiso 1 1 calc R U . . .
C62 C 0.6365(18) 0.8625(7) 0.7468(11) 0.090(6) Uani 1 1 d . . . . .
H62 H 0.672310 0.875266 0.715437 0.108 Uiso 1 1 calc R U . . .
C58 C 0.5544(11) 0.7858(5) 0.7948(7) 0.058(3) Uani 1 1 d . . . . .
C45 C 0.8836(12) 0.5498(5) 0.8422(6) 0.060(3) Uani 1 1 d . . . . .
C51 C 0.7155(11) 0.5092(5) 0.8200(6) 0.057(3) Uani 1 1 d . . . . .
C42 C 0.6149(10) 0.6920(5) 0.8340(5) 0.048(2) Uani 1 1 d . . . . .
C12 C 0.8248(11) 0.4967(5) 0.6092(6) 0.057(3) Uani 1 1 d . . . . .
C47 C 1.0022(18) 0.5098(6) 0.9149(10) 0.086(5) Uani 1 1 d . . . . .
H47 H 1.014255 0.490098 0.950516 0.103 Uiso 1 1 calc R U . . .
C31 C 0.4898(10) 0.7100(6) 0.5826(6) 0.057(3) Uani 1 1 d . . . . .
C17 C 0.8573(19) 0.4551(8) 0.5717(10) 0.095(6) Uani 1 1 d . . . . .
H17 H 0.814148 0.440768 0.541535 0.113 Uiso 1 1 calc R U . . .
C29 C 0.5975(15) 0.8506(7) 0.4834(8) 0.075(4) Uani 1 1 d . . . . .
H29 H 0.561038 0.864559 0.450028 0.090 Uiso 1 1 calc R U . . .
C52 C 0.6426(14) 0.5046(7) 0.8593(9) 0.077(4) Uani 1 1 d . . . . .
H52 H 0.627280 0.534956 0.883340 0.093 Uiso 1 1 calc R U . . .
C15 C 1.017(2) 0.4574(13) 0.6175(15) 0.117(8) Uani 1 1 d . . . . .
H15 H 1.081916 0.445115 0.619913 0.140 Uiso 1 1 calc R U . . .
C32 C 0.4332(13) 0.7372(10) 0.6217(8) 0.079(5) Uani 1 1 d . . . . .
H32 H 0.464410 0.761312 0.649691 0.095 Uiso 1 1 calc R U . . .
C43 C 0.7548(16) 0.6986(10) 0.9875(9) 0.088(6) Uani 1 1 d . . . . .
H43A H 0.793938 0.669555 1.007222 0.133 Uiso 1 1 calc R U . . .
H43B H 0.699092 0.706766 1.010231 0.133 Uiso 1 1 calc R U . . .
H43C H 0.793926 0.732036 0.984258 0.133 Uiso 1 1 calc R U . . .
C63 C 0.6135(12) 0.8058(6) 0.7492(7) 0.059(3) Uani 1 1 d . . . . .
H63 H 0.636564 0.780952 0.721198 0.071 Uiso 1 1 calc R U . . .
C28 C 0.6771(16) 0.8814(7) 0.5099(9) 0.081(4) Uani 1 1 d . . . . .
H28 H 0.694383 0.915811 0.493721 0.097 Uiso 1 1 calc R U . . .
C55 C 0.678(2) 0.4168(8) 0.7836(10) 0.106(8) Uani 1 1 d . . . . .
H55 H 0.694312 0.386468 0.759718 0.128 Uiso 1 1 calc R U . . .
C54 C 0.600(2) 0.4112(9) 0.8244(14) 0.107(7) Uani 1 1 d . . . . .
H54 H 0.558087 0.380032 0.823471 0.129 Uiso 1 1 calc R U . . .
C64 C 0.4310(12) 0.7140(6) 0.8235(7) 0.060(3) Uani 1 1 d . . . . .
C56 C 0.7281(16) 0.4657(6) 0.7804(7) 0.073(4) Uani 1 1 d . . . . .
H56 H 0.772044 0.470299 0.750623 0.087 Uiso 1 1 calc R U . . .
C65 C 0.4166(15) 0.6886(11) 0.8763(11) 0.095(7) Uani 1 1 d . . . . .
H65 H 0.470669 0.676221 0.900288 0.115 Uiso 1 1 calc R U . . .
C13 C 0.8935(12) 0.5193(7) 0.6521(7) 0.064(3) Uani 1 1 d . . . . .
H13 H 0.874788 0.547283 0.678147 0.077 Uiso 1 1 calc R U . . .
C14 C 0.9864(18) 0.5000(12) 0.6550(14) 0.109(7) Uani 1 1 d . . . . .
H14 H 1.032035 0.515619 0.683057 0.131 Uiso 1 1 calc R U . . .
C33 C 0.3349(14) 0.7311(15) 0.6222(9) 0.112(8) Uani 1 1 d . . . . .
H33 H 0.298747 0.752510 0.647829 0.134 Uiso 1 1 calc R U . . .
C48 C 1.0779(18) 0.5280(10) 0.8873(12) 0.100(6) Uani 1 1 d . . . . .
H48 H 1.142040 0.519810 0.901577 0.120 Uiso 1 1 calc R U . . .
C69 C 0.3473(14) 0.7325(10) 0.7888(9) 0.085(5) Uani 1 1 d . . . . .
H69 H 0.353768 0.750466 0.752365 0.102 Uiso 1 1 calc R U . . .
C19 C 0.630(2) 0.4296(9) 0.6144(11) 0.111(9) Uani 1 1 d . . . . .
H19 H 0.665592 0.426236 0.651210 0.133 Uiso 1 1 calc R U . . .
C53 C 0.5910(17) 0.4529(10) 0.8629(13) 0.102(6) Uani 1 1 d . . . . .
H53 H 0.549053 0.448165 0.893656 0.122 Uiso 1 1 calc R U . . .
C35 C 0.3443(16) 0.6637(10) 0.5464(12) 0.096(6) Uani 1 1 d . . . . .
H35 H 0.313961 0.636680 0.521410 0.115 Uiso 1 1 calc R U . . .
C20 C 0.564(3) 0.3872(9) 0.5946(13) 0.131(11) Uani 1 1 d . . . . .
H20 H 0.554974 0.355720 0.618315 0.157 Uiso 1 1 calc R U . . .
C60 C 0.551(2) 0.8817(10) 0.8312(12) 0.103(6) Uani 1 1 d . U . . .
H60 H 0.527437 0.907701 0.858011 0.123 Uiso 1 1 calc R U . . .
C66 C 0.3210(17) 0.6807(15) 0.8956(13) 0.118(9) Uani 1 1 d . . . . .
H66 H 0.311468 0.661782 0.931200 0.142 Uiso 1 1 calc R U . . .
C61 C 0.610(2) 0.8997(7) 0.7871(12) 0.097(6) Uani 1 1 d . . . . .
H61 H 0.630558 0.937092 0.785559 0.116 Uiso 1 1 calc R U . . .
C21 C 0.514(3) 0.3927(9) 0.5396(12) 0.120(9) Uani 1 1 d . . . . .
H21 H 0.473250 0.363493 0.525056 0.144 Uiso 1 1 calc R U . . .
C23 C 0.5897(16) 0.4833(8) 0.5262(9) 0.085(5) Uani 1 1 d . . . . .
C16 C 0.951(3) 0.4348(12) 0.5781(16) 0.125(9) Uani 1 1 d . . . . .
H16 H 0.968624 0.404596 0.554680 0.149 Uiso 1 1 calc R U . . .
C67 C 0.2443(17) 0.7009(13) 0.8617(12) 0.110(8) Uani 1 1 d . . . . .
H67 H 0.181363 0.698607 0.875473 0.132 Uiso 1 1 calc R U . . .
C22 C 0.523(2) 0.4420(9) 0.5052(12) 0.110(8) Uani 1 1 d . . . . .

loop_
_atom_site_aniso_label
_atom_site_aniso_U_11
_atom_site_aniso_U_22
_atom_site_aniso_U_33
_atom_site_aniso_U_23
_atom_site_aniso_U_13
_atom_site_aniso_U_12
Sb1 0.0605(5) 0.0776(5) 0.0590(5) -0.0006(4) 0.0071(4) -0.0124(5)
Sb2 0.0579(5) 0.0776(6) 0.0718(6) -0.0161(5) 0.0149(4) -0.0142(4)
Se1 0.0441(6) 0.0560(6) 0.0454(6) -0.0024(5) 0.0113(5) -0.0132(5)
Cl1 0.188(8) 0.132(5) 0.089(4) -0.050(4) 0.012(4) -0.030(5)
N2 0.046(5) 0.037(3) 0.037(4) 0.001(3) 0.014(4) -0.003(3)
N1 0.039(4) 0.042(4) 0.043(4) -0.002(3) 0.015(4) -0.003(3)
C9 0.041(5) 0.041(4) 0.045(5) 0.001(4) 0.010(4) -0.001(4)
C1 0.061(6) 0.034(4) 0.031(4) 0.003(3) 0.012(4) 0.010(4)
C4 0.038(5) 0.039(4) 0.031(4) 0.000(3) 0.003(4) -0.001(4)
C8 0.068(8) 0.051(5) 0.042(5) 0.004(4) 0.010(5) 0.000(5)
C3 0.039(5) 0.052(5) 0.045(5) -0.008(4) 0.003(4) -0.008(4)
C5 0.050(6) 0.048(5) 0.038(5) -0.008(4) 0.009(4) 0.000(5)
C2 0.042(6) 0.068(7) 0.049(6) -0.004(5) 0.013(5) -0.008(5)
C10 0.094(12) 0.075(8) 0.043(6) 0.004(6) 0.023(7) -0.003(8)
C6 0.062(7) 0.049(5) 0.039(5) -0.005(4) 0.016(5) -0.005(5)
C7 0.064(7) 0.052(5) 0.041(5) -0.002(4) 0.014(5) -0.003(5)
Cl5 0.062(2) 0.168(5) 0.083(3) -0.027(3) 0.000(2) -0.012(3)
Cl4 0.096(4) 0.179(6) 0.119(5) -0.071(5) 0.049(4) -0.017(4)
Cl6 0.146(7) 0.095(4) 0.202(9) 0.038(5) 0.007(6) -0.024(4)
C39 0.053(7) 0.071(7) 0.043(6) -0.006(5) 0.004(5) 0.003(6)
C37 0.044(5) 0.041(4) 0.044(5) 0.000(4) 0.019(4) -0.004(4)
C38 0.061(7) 0.047(5) 0.038(5) -0.004(4) 0.009(5) -0.007(5)
Cl2 0.118(4) 0.092(3) 0.071(2) -0.0023(19) 0.024(3) -0.041(3)
Cl3 0.099(5) 0.155(6) 0.188(9) 0.027(6) -0.060(6) 0.015(4)
C27 0.071(9) 0.053(6) 0.096(11) -0.004(7) 0.021(8) -0.011(6)
C25 0.052(6) 0.048(5) 0.060(7) 0.006(5) 0.019(5) 0.004(5)
C11 0.061(7) 0.051(5) 0.045(6) -0.005(4) 0.022(5) -0.004(5)
C24 0.057(7) 0.051(5) 0.044(6) 0.005(4) 0.012(5) 0.010(5)
C50 0.062(8) 0.067(8) 0.082(10) -0.010(7) 0.021(7) -0.011(7)
C30 0.067(8) 0.055(6) 0.055(6) 0.010(5) 0.008(6) 0.007(6)
C46 0.102(12) 0.055(6) 0.062(8) 0.015(6) 0.005(8) 0.007(8)
C44 0.066(7) 0.046(5) 0.043(5) 0.003(4) 0.012(5) 0.001(5)
C57 0.056(6) 0.045(5) 0.041(5) -0.003(4) 0.014(5) -0.004(5)
C68 0.063(10) 0.15(2) 0.090(13) 0.002(12) -0.006(9) -0.015(12)
C59 0.118(17) 0.073(9) 0.111(15) -0.038(10) 0.058(14) -0.014(10)
C36 0.061(8) 0.061(7) 0.102(12) 0.004(7) 0.001(8) 0.000(7)
C41 0.068(8) 0.061(6) 0.052(6) -0.019(5) 0.018(6) 0.003(6)
C34 0.049(9) 0.16(2) 0.097(13) 0.064(12) 0.005(8) -0.011(10)
C26 0.072(9) 0.058(7) 0.080(10) 0.006(6) 0.016(7) -0.003(6)
C40 0.062(8) 0.072(7) 0.047(6) -0.014(6) 0.000(6) 0.001(6)
C18 0.077(9) 0.046(5) 0.062(7) -0.013(5) 0.024(6) -0.018(6)
C49 0.089(12) 0.105(14) 0.113(15) -0.024(11) 0.017(11) 0.001(12)
C62 0.100(14) 0.058(7) 0.116(15) 0.022(8) 0.030(12) 0.016(8)
C58 0.065(8) 0.045(5) 0.068(8) 0.000(5) 0.024(6) 0.016(5)
C45 0.073(8) 0.049(6) 0.057(7) -0.002(5) 0.009(6) -0.003(6)
C51 0.064(8) 0.051(6) 0.056(7) 0.002(5) -0.002(6) -0.010(6)
C42 0.054(6) 0.051(5) 0.040(5) -0.007(4) 0.016(5) -0.005(5)
C12 0.066(8) 0.047(5) 0.060(7) 0.005(5) 0.020(6) 0.007(5)
C47 0.107(12) 0.050(7) 0.096(12) -0.005(7) -0.031(10) 0.009(8)
C31 0.040(6) 0.074(7) 0.057(7) 0.015(6) 0.010(5) 0.005(5)
C17 0.113(14) 0.087(11) 0.088(12) -0.018(9) 0.044(11) 0.033(11)
C29 0.092(11) 0.064(7) 0.074(9) 0.025(7) 0.035(8) 0.012(7)
C52 0.076(10) 0.069(8) 0.090(11) 0.003(8) 0.025(9) -0.010(8)
C15 0.092(14) 0.120(17) 0.14(2) 0.036(13) 0.047(12) 0.051(13)
C32 0.057(8) 0.119(13) 0.062(8) -0.011(8) 0.009(7) 0.011(9)
C43 0.088(12) 0.110(13) 0.066(9) -0.040(10) -0.005(9) 0.008(11)
C63 0.064(8) 0.056(6) 0.060(7) 0.002(5) 0.018(6) 0.004(6)
C28 0.096(12) 0.060(7) 0.089(11) 0.023(7) 0.037(9) 0.005(7)
C55 0.18(2) 0.064(8) 0.078(11) -0.013(8) 0.016(13) -0.042(12)
C54 0.117(18) 0.077(10) 0.128(18) 0.000(11) 0.017(14) -0.040(12)
C64 0.061(7) 0.066(7) 0.054(7) -0.002(6) 0.010(6) 0.002(6)
C56 0.104(12) 0.058(7) 0.056(7) -0.006(6) 0.004(8) -0.020(8)
C65 0.056(9) 0.143(19) 0.089(12) 0.033(12) 0.020(9) -0.006(11)
C13 0.063(8) 0.066(7) 0.064(8) 0.002(6) 0.004(6) 0.011(6)
C14 0.083(12) 0.124(16) 0.122(17) 0.032(13) 0.010(12) 0.035(13)
C33 0.052(8) 0.23(3) 0.058(9) 0.025(12) 0.014(7) 0.026(12)
C48 0.084(12) 0.090(12) 0.122(16) -0.033(10) -0.020(11) 0.028(10)
C69 0.061(9) 0.126(15) 0.068(9) 0.019(9) 0.011(7) 0.010(10)
C19 0.16(2) 0.086(11) 0.086(13) 0.033(10) -0.020(14) -0.042(13)
C53 0.082(13) 0.094(12) 0.129(18) -0.003(11) 0.005(12) -0.037(11)
C35 0.066(10) 0.096(11) 0.121(16) 0.026(11) -0.020(10) -0.022(9)
C20 0.21(3) 0.066(10) 0.119(16) 0.023(11) 0.010(17) -0.064(15)
C60 0.115(11) 0.086(8) 0.107(10) -0.020(8) 0.016(9) 0.006(8)
C66 0.067(11) 0.19(3) 0.104(16) 0.040(16) 0.026(11) -0.018(14)
C61 0.126(18) 0.048(7) 0.117(15) -0.009(8) 0.011(12) -0.010(9)
C21 0.17(3) 0.083(11) 0.107(14) -0.007(10) 0.031(15) -0.069(15)
C23 0.095(13) 0.081(10) 0.078(10) 0.011(8) -0.003(9) -0.036(10)
C16 0.134(18) 0.113(17) 0.13(2) -0.005(14) 0.052(15) 0.055(16)
C67 0.066(10) 0.16(2) 0.107(15) 0.009(14) 0.046(10) -0.001(13)
C22 0.14(2) 0.078(10) 0.113(16) -0.016(10) 0.012(14) -0.056(13)

loop_
_atom_type_symbol
_atom_type_description
_atom_type_scat_dispersion_real
_atom_type_scat_dispersion_imag
_atom_type_scat_source
C C 0.0181 0.0091 'International Tables Vol C Tables 4.2.6.8 and 6.1.1.4'
Cl Cl 0.3639 0.7018 'International Tables Vol C Tables 4.2.6.8 and 6.1.1.4'
H H 0.0000 0.0000 'International Tables Vol C Tables 4.2.6.8 and 6.1.1.4'
N N 0.0311 0.0180 'International Tables Vol C Tables 4.2.6.8 and 6.1.1.4'
Sb Sb -0.0562 5.8946 'International Tables Vol C Tables 4.2.6.8 and 6.1.1.4'
Se Se -0.7943 1.1372 'International Tables Vol C Tables 4.2.6.8 and 6.1.1.4'

loop_
_geom_angle_atom_site_label_1
_geom_angle_atom_site_label_2
_geom_angle_atom_site_label_3
_geom_angle
_geom_angle_site_symmetry_1
_geom_angle_site_symmetry_3
_geom_angle_publ_flag
Cl2 Sb1 Cl1 94.1(2) . . ?
Cl3 Sb1 Cl1 96.2(4) . . ?
Cl3 Sb1 Cl2 94.4(4) . . ?
Cl5 Sb2 Cl4 94.5(2) . . ?
Cl6 Sb2 Cl5 95.8(3) . . ?
Cl6 Sb2 Cl4 94.5(4) . . ?
C1 N2 C4 123.4(9) . . ?
C3 N2 C1 107.2(9) . . ?
C3 N2 C4 129.2(10) . . ?
C1 N1 C2 108.8(10) . . ?
C1 N1 C37 124.6(10) . . ?
C2 N1 C37 126.5(9) . . ?
C4 C9 C24 118.6(10) . . ?
C8 C9 C4 118.4(10) . . ?
C8 C9 C24 123.0(10) . . ?
N2 C1 Se1 126.2(8) . . ?
N1 C1 Se1 126.0(9) . . ?
N1 C1 N2 107.8(10) . . ?
C9 C4 N2 120.2(9) . . ?
C9 C4 C5 121.6(9) . . ?
C5 C4 N2 118.2(9) . . ?
C9 C8 H8 119.0 . . ?
C7 C8 C9 121.9(11) . . ?
C7 C8 H8 119.0 . . ?
N2 C3 H3 124.7 . . ?
C2 C3 N2 110.6(10) . . ?
C2 C3 H3 124.7 . . ?
C4 C5 C11 121.9(9) . . ?
C6 C5 C4 117.1(10) . . ?
C6 C5 C11 120.9(10) . . ?
N1 C2 H2 127.2 . . ?
C3 C2 N1 105.6(10) . . ?
C3 C2 H2 127.2 . . ?
H10A C10 H10B 109.5 . . ?
H10A C10 H10C 109.5 . . ?
H10B C10 H10C 109.5 . . ?
C7 C10 H10A 109.5 . . ?
C7 C10 H10B 109.5 . . ?
C7 C10 H10C 109.5 . . ?
C5 C6 H6 119.0 . . ?
C5 C6 C7 122.0(11) . . ?
C7 C6 H6 119.0 . . ?
C8 C7 C10 121.3(12) . . ?
C8 C7 C6 118.6(11) . . ?
C6 C7 C10 119.8(12) . . ?
C38 C39 H39 118.9 . . ?
C38 C39 C40 122.1(13) . . ?
C40 C39 H39 118.9 . . ?
C38 C37 N1 119.1(9) . . ?
C38 C37 C42 121.8(11) . . ?
C42 C37 N1 119.1(11) . . ?
C39 C38 C37 117.9(11) . . ?
C39 C38 C44 123.4(12) . . ?
C37 C38 C44 118.8(11) . . ?
C26 C27 H27 119.8 . . ?
C28 C27 H27 119.8 . . ?
C28 C27 C26 120.5(17) . . ?
C30 C25 C24 123.1(14) . . ?
C30 C25 C26 119.4(13) . . ?
C26 C25 C24 117.5(14) . . ?
C5 C11 H11 106.7 . . ?
C5 C11 C18 111.7(12) . . ?
C5 C11 C12 111.0(10) . . ?
C18 C11 H11 106.7 . . ?
C12 C11 H11 106.7 . . ?
C12 C11 C18 113.6(11) . . ?
C9 C24 H24 106.7 . . ?
C9 C24 C31 111.2(11) . . ?
C25 C24 C9 112.8(10) . . ?
C25 C24 H24 106.7 . . ?
C25 C24 C31 112.3(11) . . ?
C31 C24 H24 106.7 . . ?
C49 C50 H50 118.2 . . ?
C49 C50 C45 124(2) . . ?
C45 C50 H50 118.2 . . ?
C25 C30 H30 119.0 . . ?
C29 C30 C25 122.0(17) . . ?
C29 C30 H30 119.0 . . ?
C45 C46 H46 120.8 . . ?
C45 C46 C47 118.4(18) . . ?
C47 C46 H46 120.8 . . ?
C38 C44 H44 107.3 . . ?
C38 C44 C45 112.0(11) . . ?
C38 C44 C51 113.7(11) . . ?
C45 C44 H44 107.3 . . ?
C51 C44 H44 107.3 . . ?
C51 C44 C45 108.9(10) . . ?
C58 C57 H57 107.1 . . ?
C58 C57 C64 108.9(10) . . ?
C42 C57 H57 107.1 . . ?
C42 C57 C58 112.2(11) . . ?
C42 C57 C64 113.9(10) . . ?
C64 C57 H57 107.1 . . ?
C69 C68 H68 118.8 . . ?
C67 C68 H68 118.8 . . ?
C67 C68 C69 122(2) . . ?
C58 C59 H59 119.2 . . ?
C60 C59 H59 119.2 . . ?
C60 C59 C58 122(2) . . ?
C31 C36 H36 121.9 . . ?
C31 C36 C35 116(2) . . ?
C35 C36 H36 121.9 . . ?
C40 C41 H41 119.0 . . ?
C42 C41 H41 119.0 . . ?
C42 C41 C40 121.9(12) . . ?
C33 C34 H34 121.4 . . ?
C35 C34 H34 121.4 . . ?
C35 C34 C33 117.1(17) . . ?
C27 C26 H26 120.4 . . ?
C25 C26 C27 119.2(17) . . ?
C25 C26 H26 120.4 . . ?
C39 C40 C41 118.6(12) . . ?
C39 C40 C43 120.1(15) . . ?
C41 C40 C43 121.2(14) . . ?
C19 C18 C11 114.9(16) . . ?
C23 C18 C11 124.0(13) . . ?
C23 C18 C19 121.1(16) . . ?
C50 C49 H49 120.9 . . ?
C50 C49 C48 118(2) . . ?
C48 C49 H49 120.9 . . ?
C63 C62 H62 118.4 . . ?
C61 C62 H62 118.4 . . ?
C61 C62 C63 123(2) . . ?
C59 C58 C57 124.2(14) . . ?
C59 C58 C63 116.4(14) . . ?
C63 C58 C57 119.2(11) . . ?
C50 C45 C44 118.8(14) . . ?
C46 C45 C50 118.5(17) . . ?
C46 C45 C44 122.7(15) . . ?
C52 C51 C44 122.5(13) . . ?
C52 C51 C56 118.6(15) . . ?
C56 C51 C44 118.8(14) . . ?
C37 C42 C57 121.2(11) . . ?
C41 C42 C37 117.6(12) . . ?
C41 C42 C57 121.1(11) . . ?
C17 C12 C11 123.2(17) . . ?
C17 C12 C13 117.6(17) . . ?
C13 C12 C11 119.2(12) . . ?
C46 C47 H47 118.1 . . ?
C48 C47 C46 124(2) . . ?
C48 C47 H47 118.1 . . ?
C36 C31 C24 122.8(14) . . ?
C32 C31 C24 118.3(14) . . ?
C32 C31 C36 119.0(15) . . ?
C12 C17 H17 119.3 . . ?
C16 C17 C12 121(3) . . ?
C16 C17 H17 119.3 . . ?
C30 C29 H29 120.7 . . ?
C30 C29 C28 118.7(17) . . ?
C28 C29 H29 120.7 . . ?
C51 C52 H52 120.5 . . ?
C51 C52 C53 119.1(19) . . ?
C53 C52 H52 120.5 . . ?
C14 C15 H15 120.8 . . ?
C16 C15 H15 120.8 . . ?
C16 C15 C14 118(2) . . ?
C31 C32 H32 118.1 . . ?
C33 C32 C31 124(2) . . ?
C33 C32 H32 118.1 . . ?
C40 C43 H43A 109.5 . . ?
C40 C43 H43B 109.5 . . ?
C40 C43 H43C 109.5 . . ?
H43A C43 H43B 109.5 . . ?
H43A C43 H43C 109.5 . . ?
H43B C43 H43C 109.5 . . ?
C62 C63 C58 119.6(15) . . ?
C62 C63 H63 120.2 . . ?
C58 C63 H63 120.2 . . ?
C27 C28 C29 120.2(14) . . ?
C27 C28 H28 119.9 . . ?
C29 C28 H28 119.9 . . ?
C54 C55 H55 119.9 . . ?
C56 C55 H55 119.9 . . ?
C56 C55 C54 120(2) . . ?
C55 C54 H54 121.9 . . ?
C53 C54 C55 116.1(19) . . ?
C53 C54 H54 121.9 . . ?
C65 C64 C57 123.5(15) . . ?
C65 C64 C69 117.6(16) . . ?
C69 C64 C57 118.9(13) . . ?
C51 C56 H56 119.1 . . ?
C55 C56 C51 121.7(18) . . ?
C55 C56 H56 119.1 . . ?
C64 C65 H65 119.4 . . ?
C64 C65 C66 121(2) . . ?
C66 C65 H65 119.4 . . ?
C12 C13 H13 120.4 . . ?
C14 C13 C12 119(2) . . ?
C14 C13 H13 120.4 . . ?
C15 C14 H14 118.9 . . ?
C13 C14 C15 122(3) . . ?
C13 C14 H14 118.9 . . ?
C34 C33 H33 120.8 . . ?
C32 C33 C34 118(2) . . ?
C32 C33 H33 120.8 . . ?
C49 C48 H48 121.3 . . ?
C47 C48 C49 117(2) . . ?
C47 C48 H48 121.3 . . ?
C68 C69 C64 119.0(19) . . ?
C68 C69 H69 120.5 . . ?
C64 C69 H69 120.5 . . ?
C18 C19 H19 120.2 . . ?
C18 C19 C20 120(2) . . ?
C20 C19 H19 120.2 . . ?
C52 C53 H53 118.5 . . ?
C54 C53 C52 123(2) . . ?
C54 C53 H53 118.5 . . ?
C36 C35 H35 117.4 . . ?
C34 C35 C36 125(2) . . ?
C34 C35 H35 117.4 . . ?
C19 C20 H20 120.4 . . ?
C21 C20 C19 119.3(18) . . ?
C21 C20 H20 120.4 . . ?
C59 C60 H60 119.7 . . ?
C59 C60 C61 121(2) . . ?
C61 C60 H60 119.7 . . ?
C65 C66 H66 120.7 . . ?
C67 C66 C65 119(2) . . ?
C67 C66 H66 120.7 . . ?
C62 C61 C60 118.5(17) . . ?
C62 C61 H61 120.8 . . ?
C60 C61 H61 120.8 . . ?
C20 C21 H21 119.6 . . ?
C20 C21 C22 121(2) . . ?
C22 C21 H21 119.6 . . ?
C18 C23 C22 120.8(19) . . ?
C17 C16 H16 119.5 . . ?
C15 C16 C17 121(2) . . ?
C15 C16 H16 119.5 . . ?
C68 C67 C66 121(2) . . ?
C68 C67 H67 119.4 . . ?
C66 C67 H67 119.4 . . ?
C23 C22 C21 118(3) . . ?

loop_
_geom_bond_atom_site_label_1
_geom_bond_atom_site_label_2
_geom_bond_distance
_geom_bond_site_symmetry_2
_geom_bond_publ_flag
Sb1 Cl1 2.377(6) . ?
Sb1 Cl2 2.345(4) . ?
Sb1 Cl3 2.336(7) . ?
Sb2 Cl5 2.336(5) . ?
Sb2 Cl4 2.382(5) . ?
Sb2 Cl6 2.309(7) . ?
Se1 C1 1.894(13) . ?
N2 C1 1.348(15) . ?
N2 C4 1.435(12) . ?
N2 C3 1.347(15) . ?
N1 C1 1.327(14) . ?
N1 C2 1.388(16) . ?
N1 C37 1.449(15) . ?
C9 C4 1.404(14) . ?
C9 C8 1.387(17) . ?
C9 C24 1.530(15) . ?
C4 C5 1.410(14) . ?
C8 H8 0.9300 . ?
C8 C7 1.377(19) . ?
C3 H3 0.9300 . ?
C3 C2 1.312(18) . ?
C5 C6 1.392(15) . ?
C5 C11 1.505(17) . ?
C2 H2 0.9300 . ?
C10 H10A 0.9600 . ?
C10 H10B 0.9600 . ?
C10 H10C 0.9600 . ?
C10 C7 1.493(17) . ?
C6 H6 0.9300 . ?
C6 C7 1.406(18) . ?
C39 H39 0.9300 . ?
C39 C38 1.388(17) . ?
C39 C40 1.39(2) . ?
C37 C38 1.415(19) . ?
C37 C42 1.419(16) . ?
C38 C44 1.501(16) . ?
C27 H27 0.9300 . ?
C27 C26 1.41(2) . ?
C27 C28 1.38(3) . ?
C25 C24 1.504(16) . ?
C25 C30 1.39(2) . ?
C25 C26 1.40(2) . ?
C11 H11 0.9800 . ?
C11 C18 1.542(18) . ?
C11 C12 1.53(2) . ?
C24 H24 0.9800 . ?
C24 C31 1.547(19) . ?
C50 H50 0.9300 . ?
C50 C49 1.35(3) . ?
C50 C45 1.38(2) . ?
C30 H30 0.9300 . ?
C30 C29 1.38(2) . ?
C46 H46 0.9300 . ?
C46 C45 1.37(2) . ?
C46 C47 1.43(3) . ?
C44 H44 0.9800 . ?
C44 C45 1.54(2) . ?
C44 C51 1.530(17) . ?
C57 H57 0.9800 . ?
C57 C58 1.527(16) . ?
C57 C42 1.493(19) . ?
C57 C64 1.549(19) . ?
C68 H68 0.9300 . ?
C68 C69 1.36(3) . ?
C68 C67 1.31(4) . ?
C59 H59 0.9300 . ?
C59 C58 1.39(2) . ?
C59 C60 1.38(3) . ?
C36 H36 0.9300 . ?
C36 C31 1.38(2) . ?
C36 C35 1.40(3) . ?
C41 H41 0.9300 . ?
C41 C40 1.41(2) . ?
C41 C42 1.385(19) . ?
C34 H34 0.9300 . ?
C34 C33 1.41(4) . ?
C34 C35 1.33(4) . ?
C26 H26 0.9300 . ?
C40 C43 1.50(2) . ?
C18 C19 1.39(2) . ?
C18 C23 1.35(3) . ?
C49 H49 0.9300 . ?
C49 C48 1.47(4) . ?
C62 H62 0.9300 . ?
C62 C63 1.38(2) . ?
C62 C61 1.33(3) . ?
C58 C63 1.42(2) . ?
C51 C52 1.37(2) . ?
C51 C56 1.38(2) . ?
C12 C17 1.38(2) . ?
C12 C13 1.40(2) . ?
C47 H47 0.9300 . ?
C47 C48 1.31(4) . ?
C31 C32 1.37(2) . ?
C17 H17 0.9300 . ?
C17 C16 1.36(4) . ?
C29 H29 0.9300 . ?
C29 C28 1.41(3) . ?
C52 H52 0.9300 . ?
C52 C53 1.42(3) . ?
C15 H15 0.9300 . ?
C15 C14 1.39(4) . ?
C15 C16 1.33(5) . ?
C32 H32 0.9300 . ?
C32 C33 1.35(3) . ?
C43 H43A 0.9600 . ?
C43 H43B 0.9600 . ?
C43 H43C 0.9600 . ?
C63 H63 0.9300 . ?
C28 H28 0.9300 . ?
C55 H55 0.9300 . ?
C55 C54 1.46(4) . ?
C55 C56 1.35(2) . ?
C54 H54 0.9300 . ?
C54 C53 1.32(4) . ?
C64 C65 1.35(3) . ?
C64 C69 1.41(2) . ?
C56 H56 0.9300 . ?
C65 H65 0.9300 . ?
C65 C66 1.41(3) . ?
C13 H13 0.9300 . ?
C13 C14 1.34(3) . ?
C14 H14 0.9300 . ?
C33 H33 0.9300 . ?
C48 H48 0.9300 . ?
C69 H69 0.9300 . ?
C19 H19 0.9300 . ?
C19 C20 1.40(3) . ?
C53 H53 0.9300 . ?
C35 H35 0.9300 . ?
C20 H20 0.9300 . ?
C20 C21 1.38(4) . ?
C60 H60 0.9300 . ?
C60 C61 1.38(4) . ?
C66 H66 0.9300 . ?
C66 C67 1.34(4) . ?
C61 H61 0.9300 . ?
C21 H21 0.9300 . ?
C21 C22 1.41(3) . ?
C23 C22 1.40(3) . ?
C16 H16 0.9300 . ?
C67 H67 0.9300 . ?

loop_
_geom_torsion_atom_site_label_1
_geom_torsion_atom_site_label_2
_geom_torsion_atom_site_label_3
_geom_torsion_atom_site_label_4
_geom_torsion
_geom_torsion_site_symmetry_1
_geom_torsion_site_symmetry_2
_geom_torsion_site_symmetry_3
_geom_torsion_site_symmetry_4
_geom_torsion_publ_flag
N2 C4 C5 C6 -174.1(11) . . . . ?
N2 C4 C5 C11 3.3(17) . . . . ?
N2 C3 C2 N1 -0.2(15) . . . . ?
N1 C37 C38 C39 175.7(11) . . . . ?
N1 C37 C38 C44 -3.6(16) . . . . ?
N1 C37 C42 C57 4.5(16) . . . . ?
N1 C37 C42 C41 -177.4(11) . . . . ?
C9 C4 C5 C6 6.6(17) . . . . ?
C9 C4 C5 C11 -176.0(11) . . . . ?
C9 C8 C7 C10 -173.7(14) . . . . ?
C9 C8 C7 C6 1(2) . . . . ?
C9 C24 C31 C36 -22.6(18) . . . . ?
C9 C24 C31 C32 155.8(14) . . . . ?
C1 N2 C4 C9 -79.5(14) . . . . ?
C1 N2 C4 C5 101.2(12) . . . . ?
C1 N2 C3 C2 -0.3(14) . . . . ?
C1 N1 C2 C3 0.6(14) . . . . ?
C1 N1 C37 C38 -81.4(13) . . . . ?
C1 N1 C37 C42 96.7(13) . . . . ?
C4 N2 C1 Se1 2.6(14) . . . . ?
C4 N2 C1 N1 -175.1(9) . . . . ?
C4 N2 C3 C2 175.1(11) . . . . ?
C4 C9 C8 C7 2(2) . . . . ?
C4 C9 C24 C25 159.7(12) . . . . ?
C4 C9 C24 C31 -73.1(14) . . . . ?
C4 C5 C6 C7 -3.2(19) . . . . ?
C4 C5 C11 C18 103.4(13) . . . . ?
C4 C5 C11 C12 -128.8(12) . . . . ?
C8 C9 C4 N2 174.6(11) . . . . ?
C8 C9 C4 C5 -6.2(18) . . . . ?
C8 C9 C24 C25 -19.6(19) . . . . ?
C8 C9 C24 C31 107.5(14) . . . . ?
C3 N2 C1 Se1 178.4(8) . . . . ?
C3 N2 C1 N1 0.7(12) . . . . ?
C3 N2 C4 C9 105.8(13) . . . . ?
C3 N2 C4 C5 -73.5(15) . . . . ?
C5 C6 C7 C8 -1(2) . . . . ?
C5 C6 C7 C10 174.3(14) . . . . ?
C5 C11 C18 C19 -168.2(18) . . . . ?
C5 C11 C18 C23 12(2) . . . . ?
C5 C11 C12 C17 -99.0(17) . . . . ?
C5 C11 C12 C13 79.4(15) . . . . ?
C2 N1 C1 Se1 -178.5(8) . . . . ?
C2 N1 C1 N2 -0.8(12) . . . . ?
C2 N1 C37 C38 102.3(14) . . . . ?
C2 N1 C37 C42 -79.6(14) . . . . ?
C6 C5 C11 C18 -79.3(15) . . . . ?
C6 C5 C11 C12 48.5(16) . . . . ?
C39 C38 C44 C45 -24.9(17) . . . . ?
C39 C38 C44 C51 99.2(15) . . . . ?
C37 N1 C1 Se1 4.6(15) . . . . ?
C37 N1 C1 N2 -177.7(9) . . . . ?
C37 N1 C2 C3 177.4(11) . . . . ?
C37 C38 C44 C45 154.3(11) . . . . ?
C37 C38 C44 C51 -81.6(14) . . . . ?
C38 C39 C40 C41 -4(2) . . . . ?
C38 C39 C40 C43 -179.5(16) . . . . ?
C38 C37 C42 C57 -177.4(10) . . . . ?
C38 C37 C42 C41 0.7(17) . . . . ?
C38 C44 C45 C50 -94.7(14) . . . . ?
C38 C44 C45 C46 86.0(15) . . . . ?
C38 C44 C51 C52 -17(2) . . . . ?
C38 C44 C51 C56 158.4(14) . . . . ?
C25 C24 C31 C36 104.8(16) . . . . ?
C25 C24 C31 C32 -76.8(17) . . . . ?
C25 C30 C29 C28 2(2) . . . . ?
C11 C5 C6 C7 179.4(13) . . . . ?
C11 C18 C19 C20 -178(3) . . . . ?
C11 C18 C23 C22 179(2) . . . . ?
C11 C12 C17 C16 -178(2) . . . . ?
C11 C12 C13 C14 -178.4(17) . . . . ?
C24 C9 C4 N2 -4.8(16) . . . . ?
C24 C9 C4 C5 174.5(11) . . . . ?
C24 C9 C8 C7 -178.5(13) . . . . ?
C24 C25 C30 C29 179.8(14) . . . . ?
C24 C25 C26 C27 179.3(14) . . . . ?
C24 C31 C32 C33 178(2) . . . . ?
C50 C49 C48 C47 -2(3) . . . . ?
C30 C25 C24 C9 89.9(16) . . . . ?
C30 C25 C24 C31 -36.7(17) . . . . ?
C30 C25 C26 C27 1(2) . . . . ?
C30 C29 C28 C27 -1(3) . . . . ?
C46 C47 C48 C49 3(3) . . . . ?
C44 C51 C52 C53 -176.8(18) . . . . ?
C44 C51 C56 C55 177(2) . . . . ?
C57 C58 C63 C62 -176.7(17) . . . . ?
C57 C64 C65 C66 -178(2) . . . . ?
C57 C64 C69 C68 178(2) . . . . ?
C59 C58 C63 C62 -2(3) . . . . ?
C59 C60 C61 C62 5(4) . . . . ?
C36 C31 C32 C33 -3(3) . . . . ?
C26 C27 C28 C29 0(3) . . . . ?
C26 C25 C24 C9 -88.6(15) . . . . ?
C26 C25 C24 C31 144.8(13) . . . . ?
C26 C25 C30 C29 -2(2) . . . . ?
C40 C39 C38 C37 4(2) . . . . ?
C40 C39 C38 C44 -176.8(13) . . . . ?
C40 C41 C42 C37 0(2) . . . . ?
C40 C41 C42 C57 177.8(13) . . . . ?
C18 C11 C12 C17 28(2) . . . . ?
C18 C11 C12 C13 -153.8(13) . . . . ?
C18 C19 C20 C21 1(5) . . . . ?
C18 C23 C22 C21 -2(4) . . . . ?
C49 C50 C45 C46 0(2) . . . . ?
C49 C50 C45 C44 -179.8(16) . . . . ?
C58 C57 C42 C37 -127.0(12) . . . . ?
C58 C57 C42 C41 54.9(15) . . . . ?
C58 C57 C64 C65 -116(2) . . . . ?
C58 C57 C64 C69 64.7(19) . . . . ?
C58 C59 C60 C61 -4(4) . . . . ?
C45 C50 C49 C48 1(3) . . . . ?
C45 C46 C47 C48 -3(3) . . . . ?
C45 C44 C51 C52 108.5(17) . . . . ?
C45 C44 C51 C56 -75.9(16) . . . . ?
C51 C44 C45 C50 138.6(13) . . . . ?
C51 C44 C45 C46 -40.7(17) . . . . ?
C51 C52 C53 C54 -10(4) . . . . ?
C42 C37 C38 C39 -2.4(17) . . . . ?
C42 C37 C38 C44 178.3(11) . . . . ?
C42 C57 C58 C59 -90(2) . . . . ?
C42 C57 C58 C63 84.3(16) . . . . ?
C42 C57 C64 C65 10(2) . . . . ?
C42 C57 C64 C69 -169.2(15) . . . . ?
C42 C41 C40 C39 2(2) . . . . ?
C42 C41 C40 C43 177.5(17) . . . . ?
C12 C11 C18 C19 65(2) . . . . ?
C12 C11 C18 C23 -114.6(19) . . . . ?
C12 C17 C16 C15 -6(4) . . . . ?
C12 C13 C14 C15 -1(3) . . . . ?
C47 C46 C45 C50 1(2) . . . . ?
C47 C46 C45 C44 -179.3(13) . . . . ?
C31 C36 C35 C34 4(3) . . . . ?
C31 C32 C33 C34 5(4) . . . . ?
C17 C12 C13 C14 0(3) . . . . ?
C52 C51 C56 C55 -7(3) . . . . ?
C63 C62 C61 C60 -4(4) . . . . ?
C28 C27 C26 C25 0(3) . . . . ?
C55 C54 C53 C52 10(4) . . . . ?
C54 C55 C56 C51 8(4) . . . . ?
C64 C57 C58 C59 37(2) . . . . ?
C64 C57 C58 C63 -148.6(14) . . . . ?
C64 C57 C42 C37 108.7(12) . . . . ?
C64 C57 C42 C41 -69.4(15) . . . . ?
C64 C65 C66 C67 -3(5) . . . . ?
C56 C51 C52 C53 8(3) . . . . ?
C56 C55 C54 C53 -9(4) . . . . ?
C65 C64 C69 C68 -1(3) . . . . ?
C65 C66 C67 C68 5(5) . . . . ?
C13 C12 C17 C16 3(3) . . . . ?
C14 C15 C16 C17 4(5) . . . . ?
C33 C34 C35 C36 -2(3) . . . . ?
C69 C68 C67 C66 -5(5) . . . . ?
C69 C64 C65 C66 0(4) . . . . ?
C19 C18 C23 C22 -1(4) . . . . ?
C19 C20 C21 C22 -4(6) . . . . ?
C35 C36 C31 C24 177.4(15) . . . . ?
C35 C36 C31 C32 -1(3) . . . . ?
C35 C34 C33 C32 -2(3) . . . . ?
C20 C21 C22 C23 5(5) . . . . ?
C60 C59 C58 C57 177(2) . . . . ?
C60 C59 C58 C63 3(4) . . . . ?
C61 C62 C63 C58 3(3) . . . . ?
C23 C18 C19 C20 2(4) . . . . ?
C16 C15 C14 C13 -1(4) . . . . ?
C67 C68 C69 C64 3(4) . . . . ?

loop_
_platon_squeeze_void_nr
_platon_squeeze_void_average_x
_platon_squeeze_void_average_y
_platon_squeeze_void_average_z
_platon_squeeze_void_volume
_platon_squeeze_void_count_electrons
_platon_squeeze_void_content
1 -0.178 0.000 0.191 509 107 '2 toluene'
2 0.146 0.206 0.199 15 2 ' '
3 0.146 0.794 0.699 14 3 ' '
4 0.322 0.500 0.030 509 107 '2 toluene'
5 0.369 0.132 0.198 37 3 ' '
6 0.369 0.868 0.698 37 3 ' '
7 0.646 0.706 0.199 15 2 ' '
8 0.646 0.294 0.699 14 3 ' '
9 0.869 0.632 0.198 37 3 ' '
10 0.869 0.368 0.698 37 3 ' '

loop_
_twin_individual_id
_twin_individual_mass_fraction_refined
1 0.882(7)
2 0.118(7)
